data_4086415
loop_
_publ_author_name
'Sun, Puhua'
'Yang, Dawei'
'Li, Ying'
'Zhang, Yahui'
'Su, Linan'
'Wang, Baomin'
'Qu, Jingping'

_publ_section_title
;
 Thiolate-Bridged Nickel--Iron and Nickel--Ruthenium Complexes Relevant to
 the CO-Inhibited State of [NiFe]-Hydrogenase
;
_journal_issue 5
_journal_name_full Organometallics
_journal_page_first 751
_journal_paper_doi 10.1021/acs.organomet.5b01035
_journal_volume 35
_journal_year 2016
_chemical_formula_sum 'C41 H47 F6 Fe Ni O2 P3 S2'
_chemical_formula_weight 957.38
_chemical_name_systematic
; 
 ? 
;
_space_group_IT_number 9
_symmetry_cell_setting monoclinic
_symmetry_space_group_name_Hall 'C -2yc'
_symmetry_space_group_name_H-M 'C 1 c 1'
_atom_sites_solution_hydrogens geom
_atom_sites_solution_primary direct
_atom_sites_solution_secondary difmap
_audit_creation_method SHELXL-97
_cell_angle_alpha 90.00
_cell_angle_beta 94.544(3)
_cell_angle_gamma 90.00
_cell_formula_units_Z 8
_cell_length_a 16.6651(16)
_cell_length_b 16.7535(16)
_cell_length_c 33.545(3)
_cell_measurement_temperature 298(2)
_cell_volume 9336.3(15)
_computing_cell_refinement 'Bruker SMART'
_computing_data_collection 'Bruker SMART'
_computing_data_reduction 'Bruker SAINT'
_computing_molecular_graphics 'Bruker SHELXTL'
_computing_publication_material 'Bruker SHELXTL'
_computing_structure_refinement 'Bruker SHELXTL'
_computing_structure_solution 'Bruker SHELXTL'
_diffrn_ambient_temperature 298(2)
_diffrn_measured_fraction_theta_full 0.999
_diffrn_measured_fraction_theta_max 0.999
_diffrn_measurement_device_type 'CCD area detector'
_diffrn_measurement_method 'phi and omega scans'
_diffrn_radiation_monochromator graphite
_diffrn_radiation_source 'fine-focus sealed tube'
_diffrn_radiation_type MoK\a
_diffrn_radiation_wavelength 0.71073
_diffrn_reflns_av_R_equivalents 0.0573
_diffrn_reflns_av_sigmaI/netI 0.0652
_diffrn_reflns_limit_h_max 19
_diffrn_reflns_limit_h_min -19
_diffrn_reflns_limit_k_max 19
_diffrn_reflns_limit_k_min -19
_diffrn_reflns_limit_l_max 39
_diffrn_reflns_limit_l_min -39
_diffrn_reflns_number 49326
_diffrn_reflns_theta_full 25.00
_diffrn_reflns_theta_max 25.00
_diffrn_reflns_theta_min 2.43
_exptl_absorpt_coefficient_mu 0.962
_exptl_absorpt_correction_T_max 0.7949
_exptl_absorpt_correction_T_min 0.7612
_exptl_absorpt_correction_type none
_exptl_crystal_colour black
_exptl_crystal_density_diffrn 1.362
_exptl_crystal_density_method 'not measured'
_exptl_crystal_description block
_exptl_crystal_F_000 3952
_exptl_crystal_size_max 0.30
_exptl_crystal_size_mid 0.27
_exptl_crystal_size_min 0.25
_platon_squeeze_details
;
;
_refine_diff_density_max 0.540
_refine_diff_density_min -0.493
_refine_diff_density_rms 0.072
_refine_ls_abs_structure_details 'Flack H D (1983), Acta Cryst. A39, 876-881'
_refine_ls_abs_structure_Flack 0.083(12)
_refine_ls_extinction_method none
_refine_ls_goodness_of_fit_ref 0.996
_refine_ls_hydrogen_treatment 'riding mode'
_refine_ls_matrix_type full
_refine_ls_number_parameters 1009
_refine_ls_number_reflns 15461
_refine_ls_number_restraints 2
_refine_ls_restrained_S_all 0.995
_refine_ls_R_factor_all 0.0605
_refine_ls_R_factor_gt 0.0518
_refine_ls_shift/su_max 0.003
_refine_ls_shift/su_mean 0.000
_refine_ls_structure_factor_coef Fsqd
_refine_ls_weighting_details 'calc w=1/[\s^2^(Fo^2^)+(0.0616P)^2^+27.7844P] where P=(Fo^2^+2Fc^2^)/3'
_refine_ls_weighting_scheme calc
_refine_ls_wR_factor_gt 0.1249
_refine_ls_wR_factor_ref 0.1293
_reflns_number_gt 13671
_reflns_number_total 15461
_reflns_threshold_expression >2sigma(I)
_cod_data_source_file om5b01035_si_006.cif
_cod_data_source_block x
_cod_depositor_comments
;
The following automatic conversions were performed:

'_symmetry_cell_setting' value 'Monoclinic' changed to 'monoclinic'
according to
/usr/data/users/saulius/crontab/automatic-downloads/rss-feeds/ACS/lib/dictionaries/cif_core.dic
dictionary named 'cif_core.dic' version 2.4.2 from 2011-04-26.

Automatic conversion script
Id: cif_fix_values 4268 2015-11-12 08:31:59Z antanas 

 Adding full bibliography for 4086412--4086417.cif.
;
_cod_original_sg_symbol_H-M 'Cc   '
_cod_database_code 4086415

loop_
_symmetry_equiv_pos_as_xyz
'x, y, z'
'x, -y, z+1/2'
'x+1/2, y+1/2, z'
'x+1/2, -y+1/2, z+1/2'

loop_
_atom_site_label
_atom_site_type_symbol
_atom_site_fract_x
_atom_site_fract_y
_atom_site_fract_z
_atom_site_U_iso_or_equiv
_atom_site_adp_type
_atom_site_occupancy
_atom_site_symmetry_multiplicity
_atom_site_calc_flag
_atom_site_refinement_flags
Ni2 Ni 0.75209(4) 0.92415(4) 0.50934(2) 0.02683(15) Uani 1 1 d .
Fe2 Fe 0.93686(4) 0.89220(5) 0.50009(2) 0.03103(18) Uani 1 1 d .
S4 S 0.83864(9) 0.83136(8) 0.53426(4) 0.0338(3) Uani 1 1 d .
S3 S 0.82935(8) 0.93141(8) 0.45738(4) 0.0331(3) Uani 1 1 d .
Ni1 Ni 0.30813(4) -0.16737(4) 0.30099(2) 0.02776(16) Uani 1 1 d .
Fe1 Fe 0.27633(5) 0.01784(5) 0.30867(3) 0.0355(2) Uani 1 1 d .
S2 S 0.21142(9) -0.08620(9) 0.27448(5) 0.0396(4) Uani 1 1 d .
P2 P 0.41028(8) -0.23920(8) 0.32437(4) 0.0306(3) Uani 1 1 d .
P1 P 0.30655(9) -0.23994(9) 0.24697(4) 0.0348(3) Uani 1 1 d .
O1 O 0.2067(3) -0.2243(3) 0.33641(14) 0.0484(11) Uani 1 1 d .
S1 S 0.32204(9) -0.08084(8) 0.35223(5) 0.0351(3) Uani 1 1 d .
P3 P 0.69092(9) 0.92991(9) 0.56452(5) 0.0339(3) Uani 1 1 d .
P4 P 0.67589(8) 1.02296(8) 0.48740(5) 0.0312(3) Uani 1 1 d .
P5 P 0.38047(11) 0.42815(11) 0.30155(6) 0.0519(5) Uani 1 1 d .
P6 P 0.34610(11) 0.00032(11) 1.01221(7) 0.0580(5) Uani 1 1 d .
O4 O 0.9435(3) 1.0438(3) 0.54044(18) 0.0669(15) Uani 1 1 d .
F6 F 0.3245(3) 0.3814(4) 0.32854(17) 0.0957(17) Uani 1 1 d .
O3 O 0.6868(3) 0.8199(2) 0.47314(13) 0.0438(10) Uani 1 1 d .
F2 F 0.3107(3) 0.4858(3) 0.28660(17) 0.0950(17) Uani 1 1 d .
F9 F 0.4072(4) 0.0680(4) 1.0176(3) 0.139(3) Uani 1 1 d .
C64 C 0.9344(4) 0.9835(4) 0.5245(2) 0.0431(15) Uani 1 1 d .
F5 F 0.4511(3) 0.3699(3) 0.3177(2) 0.0986(19) Uani 1 1 d .
C13 C 0.1247(4) -0.1200(4) 0.3017(3) 0.060(2) Uani 1 1 d .
H13A H 0.1200 -0.0851 0.3245 0.072 Uiso 1 1 calc R
H13B H 0.0760 -0.1143 0.2842 0.072 Uiso 1 1 calc R
F7 F 0.3935(5) -0.0200(8) 0.9753(3) 0.190(5) Uani 1 1 d .
F4 F 0.4062(5) 0.4864(3) 0.33722(18) 0.132(3) Uani 1 1 d .
F8 F 0.2890(4) 0.0576(3) 0.9870(2) 0.122(2) Uani 1 1 d .
F3 F 0.4381(3) 0.4764(4) 0.27578(19) 0.1010(18) Uani 1 1 d .
F1 F 0.3532(4) 0.3723(3) 0.26582(19) 0.111(2) Uani 1 1 d .
C17 C 0.3999(4) -0.3356(4) 0.2993(2) 0.0440(15) Uani 1 1 d .
H17A H 0.4493 -0.3660 0.3039 0.053 Uiso 1 1 calc R
H17B H 0.3565 -0.3659 0.3097 0.053 Uiso 1 1 calc R
C11 C 0.2447(5) -0.1153(4) 0.3845(2) 0.0570(19) Uani 1 1 d .
H11A H 0.2651 -0.1098 0.4123 0.068 Uiso 1 1 calc R
H11B H 0.1975 -0.0815 0.3802 0.068 Uiso 1 1 calc R
F12 F 0.2890(5) -0.0662(3) 0.9961(4) 0.204(6) Uani 1 1 d .
C16 C 0.3818(4) -0.3211(4) 0.2549(2) 0.0464(16) Uani 1 1 d .
H16A H 0.3610 -0.3696 0.2421 0.056 Uiso 1 1 calc R
H16B H 0.4308 -0.3064 0.2430 0.056 Uiso 1 1 calc R
F11 F 0.4060(4) -0.0571(4) 1.0364(2) 0.115(2) Uani 1 1 d .
C12 C 0.2203(4) -0.2012(4) 0.3767(2) 0.0503(17) Uani 1 1 d .
H12A H 0.2620 -0.2352 0.3893 0.060 Uiso 1 1 calc R
H12B H 0.1715 -0.2113 0.3898 0.060 Uiso 1 1 calc R
C30 C 0.5052(3) -0.2002(3) 0.3101(2) 0.0383(14) Uani 1 1 d .
C36 C 0.4259(3) -0.2632(3) 0.37747(17) 0.0363(13) Uani 1 1 d .
C63 C 0.7114(4) 0.7468(4) 0.4923(2) 0.0489(16) Uani 1 1 d .
H63A H 0.6990 0.7033 0.4738 0.059 Uiso 1 1 calc R
H63B H 0.6799 0.7389 0.5151 0.059 Uiso 1 1 calc R
O2 O 0.4218(3) 0.0179(3) 0.26746(19) 0.0724(17) Uani 1 1 d .
C92 C 0.5852(3) 1.0194(4) 0.5151(2) 0.0419(15) Uani 1 1 d .
H92A H 0.5549 1.0685 0.5112 0.050 Uiso 1 1 calc R
H92B H 0.5512 0.9752 0.5057 0.050 Uiso 1 1 calc R
C85 C 0.6400(3) 1.0290(4) 0.43491(19) 0.0399(14) Uani 1 1 d .
C18 C 0.3314(4) -0.1945(5) 0.20014(18) 0.0482(17) Uani 1 1 d .
C31 C 0.5787(4) -0.2201(4) 0.3307(2) 0.0495(17) Uani 1 1 d .
H31A H 0.5798 -0.2510 0.3538 0.059 Uiso 1 1 calc R
C54 C 1.0586(4) 0.8820(4) 0.5217(2) 0.0472(16) Uani 1 1 d .
C62 C 0.7991(4) 0.7426(3) 0.5065(2) 0.0480(17) Uani 1 1 d .
H62A H 0.8300 0.7350 0.4834 0.058 Uiso 1 1 calc R
H62B H 0.8078 0.6962 0.5235 0.058 Uiso 1 1 calc R
C50 C 1.0254(4) 0.8045(4) 0.5151(2) 0.0423(15) Uani 1 1 d .
C24 C 0.2111(4) -0.2890(4) 0.23414(17) 0.0425(15) Uani 1 1 d .
C14 C 0.1301(4) -0.2044(4) 0.3164(2) 0.0516(17) Uani 1 1 d .
H14A H 0.0886 -0.2132 0.3346 0.062 Uiso 1 1 calc R
H14B H 0.1195 -0.2401 0.2938 0.062 Uiso 1 1 calc R
C41 C 0.4553(4) -0.2057(4) 0.4045(2) 0.0538(18) Uani 1 1 d .
H41A H 0.4697 -0.1557 0.3954 0.065 Uiso 1 1 calc R
C80 C 0.6975(4) 1.1881(4) 0.4790(2) 0.0512(17) Uani 1 1 d .
H80A H 0.6636 1.1847 0.4557 0.061 Uiso 1 1 calc R
C91 C 0.6119(4) 1.0086(4) 0.5589(2) 0.0499(17) Uani 1 1 d .
H91A H 0.5663 0.9933 0.5734 0.060 Uiso 1 1 calc R
H91B H 0.6332 1.0585 0.5699 0.060 Uiso 1 1 calc R
C90 C 0.5608(4) 1.0086(4) 0.4223(2) 0.0441(15) Uani 1 1 d .
H90A H 0.5248 0.9950 0.4410 0.053 Uiso 1 1 calc R
C38 C 0.4163(5) -0.3540(5) 0.4323(2) 0.063(2) Uani 1 1 d .
H38A H 0.4032 -0.4040 0.4418 0.076 Uiso 1 1 calc R
C73 C 0.7499(4) 0.9542(4) 0.61094(18) 0.0436(15) Uani 1 1 d .
C29 C 0.1541(5) -0.2532(5) 0.2080(2) 0.071(2) Uani 1 1 d .
H29A H 0.1658 -0.2056 0.1954 0.085 Uiso 1 1 calc R
C1 C 0.1843(5) 0.0842(4) 0.3346(2) 0.0554(19) Uani 1 1 d .
C61 C 0.7040(4) 0.8285(4) 0.4321(2) 0.0490(16) Uani 1 1 d .
H61A H 0.6695 0.8699 0.4200 0.059 Uiso 1 1 calc R
H61B H 0.6903 0.7790 0.4182 0.059 Uiso 1 1 calc R
C83 C 0.7977(5) 1.1989(5) 0.5491(3) 0.069(2) Uani 1 1 d .
H83A H 0.8298 1.2028 0.5730 0.082 Uiso 1 1 calc R
C53 C 1.0516(4) 0.9228(4) 0.4836(2) 0.0464(16) Uani 1 1 d .
C35 C 0.5068(4) -0.1549(4) 0.2762(2) 0.0476(16) Uani 1 1 d .
H35A H 0.4581 -0.1407 0.2625 0.057 Uiso 1 1 calc R
C89 C 0.5358(5) 1.0088(4) 0.3818(2) 0.060(2) Uani 1 1 d .
H89A H 0.4830 0.9951 0.3734 0.072 Uiso 1 1 calc R
C23 C 0.3553(5) -0.2439(5) 0.1698(2) 0.064(2) Uani 1 1 d .
H23A H 0.3575 -0.2990 0.1732 0.076 Uiso 1 1 calc R
C2 C 0.2624(5) 0.1051(4) 0.3538(2) 0.0562(19) Uani 1 1 d .
C8 C 0.3925(5) 0.1724(4) 0.3309(3) 0.084(3) Uani 1 1 d .
H8A H 0.3882 0.2279 0.3376 0.126 Uiso 1 1 calc R
H8B H 0.4200 0.1672 0.3069 0.126 Uiso 1 1 calc R
H8C H 0.4223 0.1449 0.3524 0.126 Uiso 1 1 calc R
C69 C 0.5265(6) 0.7494(6) 0.5681(3) 0.082(3) Uani 1 1 d .
H69A H 0.4734 0.7401 0.5587 0.098 Uiso 1 1 calc R
C15 C 0.3647(4) 0.0108(4) 0.2833(2) 0.0555(18) Uani 1 1 d .
C67 C 0.6383(4) 0.8374(4) 0.57567(17) 0.0417(15) Uani 1 1 d .
C68 C 0.5599(4) 0.8228(5) 0.5628(2) 0.0586(19) Uani 1 1 d .
H68A H 0.5289 0.8631 0.5503 0.070 Uiso 1 1 calc R
C60 C 0.7898(4) 0.8489(4) 0.42575(19) 0.0457(15) Uani 1 1 d .
H60A H 0.7934 0.8631 0.3979 0.055 Uiso 1 1 calc R
H60B H 0.8231 0.8021 0.4313 0.055 Uiso 1 1 calc R
C51 C 0.9988(4) 0.7964(4) 0.4735(2) 0.0451(16) Uani 1 1 d .
C32 C 0.6495(4) -0.1939(5) 0.3167(3) 0.066(2) Uani 1 1 d .
H32A H 0.6982 -0.2068 0.3307 0.080 Uiso 1 1 calc R
C81 C 0.7274(5) 1.2627(4) 0.4926(3) 0.062(2) Uani 1 1 d .
H81A H 0.7132 1.3086 0.4782 0.075 Uiso 1 1 calc R
C7 C 0.2884(7) 0.0987(5) 0.3975(3) 0.088(3) Uani 1 1 d .
H7A H 0.2749 0.1471 0.4108 0.132 Uiso 1 1 calc R
H7B H 0.3455 0.0905 0.4009 0.132 Uiso 1 1 calc R
H7C H 0.2614 0.0546 0.4088 0.132 Uiso 1 1 calc R
C84 C 0.7701(4) 1.1263(4) 0.5352(2) 0.0497(17) Uani 1 1 d .
H84A H 0.7859 1.0802 0.5491 0.060 Uiso 1 1 calc R
C52 C 1.0165(4) 0.8723(5) 0.4550(2) 0.0528(18) Uani 1 1 d .
C10 C 0.1133(5) 0.0955(5) 0.2631(3) 0.072(2) Uani 1 1 d .
H10A H 0.0823 0.1438 0.2631 0.108 Uiso 1 1 calc R
H10B H 0.0805 0.0513 0.2700 0.108 Uiso 1 1 calc R
H10C H 0.1314 0.0871 0.2369 0.108 Uiso 1 1 calc R
C37 C 0.4072(4) -0.3383(4) 0.3915(2) 0.0463(16) Uani 1 1 d .
H37A H 0.3886 -0.3780 0.3737 0.056 Uiso 1 1 calc R
C55 C 1.0254(5) 0.7398(4) 0.5454(2) 0.062(2) Uani 1 1 d .
H55A H 1.0744 0.7098 0.5453 0.093 Uiso 1 1 calc R
H55B H 0.9803 0.7051 0.5391 0.093 Uiso 1 1 calc R
H55C H 1.0214 0.7628 0.5714 0.093 Uiso 1 1 calc R
C25 C 0.1910(5) -0.3598(4) 0.2519(2) 0.0534(17) Uani 1 1 d .
H25A H 0.2291 -0.3855 0.2691 0.064 Uiso 1 1 calc R
C86 C 0.6915(4) 1.0499(5) 0.4066(2) 0.0564(18) Uani 1 1 d .
H86A H 0.7441 1.0649 0.4145 0.068 Uiso 1 1 calc R
C6 C 0.1118(6) 0.0624(5) 0.3569(3) 0.079(3) Uani 1 1 d .
H6A H 0.0842 0.1102 0.3638 0.118 Uiso 1 1 calc R
H6B H 0.1292 0.0339 0.3809 0.118 Uiso 1 1 calc R
H6C H 0.0760 0.0293 0.3403 0.118 Uiso 1 1 calc R
C57 C 1.0009(5) 0.8886(6) 0.4110(2) 0.079(3) Uani 1 1 d .
H57A H 1.0475 0.8741 0.3975 0.119 Uiso 1 1 calc R
H57B H 0.9897 0.9443 0.4069 0.119 Uiso 1 1 calc R
H57C H 0.9555 0.8577 0.4005 0.119 Uiso 1 1 calc R
C74 C 0.7130(6) 0.9700(5) 0.6456(2) 0.071(2) Uani 1 1 d .
H74A H 0.6578 0.9629 0.6464 0.085 Uiso 1 1 calc R
C5 C 0.1844(4) 0.1022(4) 0.2929(2) 0.0487(17) Uani 1 1 d .
C59 C 1.1009(4) 0.9115(5) 0.5594(3) 0.070(2) Uani 1 1 d .
H59A H 1.1567 0.8967 0.5603 0.104 Uiso 1 1 calc R
H59B H 1.0769 0.8883 0.5818 0.104 Uiso 1 1 calc R
H59C H 1.0965 0.9686 0.5606 0.104 Uiso 1 1 calc R
C33 C 0.6498(5) -0.1491(5) 0.2824(3) 0.066(2) Uani 1 1 d .
H33A H 0.6982 -0.1322 0.2733 0.080 Uiso 1 1 calc R
C72 C 0.6832(4) 0.7766(4) 0.5960(2) 0.0554(18) Uani 1 1 d .
H72A H 0.7359 0.7862 0.6060 0.066 Uiso 1 1 calc R
C56 C 0.9741(5) 0.7208(5) 0.4524(3) 0.075(3) Uani 1 1 d .
H56A H 1.0211 0.6934 0.4447 0.112 Uiso 1 1 calc R
H56B H 0.9395 0.7330 0.4289 0.112 Uiso 1 1 calc R
H56C H 0.9460 0.6874 0.4699 0.112 Uiso 1 1 calc R
C75 C 0.7596(8) 0.9967(6) 0.6794(3) 0.090(3) Uani 1 1 d .
H75A H 0.7345 1.0090 0.7024 0.108 Uiso 1 1 calc R
C3 C 0.3099(4) 0.1369(4) 0.3243(2) 0.0528(18) Uani 1 1 d .
C71 C 0.6492(6) 0.7038(5) 0.6011(2) 0.074(3) Uani 1 1 d .
H71A H 0.6788 0.6630 0.6140 0.089 Uiso 1 1 calc R
C19 C 0.3307(6) -0.1140(5) 0.1949(3) 0.077(2) Uani 1 1 d .
H19A H 0.3150 -0.0811 0.2152 0.092 Uiso 1 1 calc R
C78 C 0.8327(4) 0.9640(5) 0.6126(2) 0.0561(18) Uani 1 1 d .
H78A H 0.8600 0.9530 0.5901 0.067 Uiso 1 1 calc R
C26 C 0.1157(5) -0.3932(5) 0.2446(3) 0.069(2) Uani 1 1 d .
H26A H 0.1033 -0.4402 0.2575 0.083 Uiso 1 1 calc R
C28 C 0.0801(6) -0.2881(7) 0.2007(4) 0.106(4) Uani 1 1 d .
H28A H 0.0421 -0.2637 0.1828 0.127 Uiso 1 1 calc R
C39 C 0.4444(5) -0.2963(5) 0.4582(3) 0.071(2) Uani 1 1 d .
H39A H 0.4509 -0.3071 0.4855 0.085 Uiso 1 1 calc R
C20 C 0.3536(8) -0.0796(7) 0.1590(3) 0.114(4) Uani 1 1 d .
H20A H 0.3542 -0.0246 0.1553 0.137 Uiso 1 1 calc R
C76 C 0.8396(7) 1.0052(5) 0.6795(3) 0.089(3) Uani 1 1 d .
H76A H 0.8700 1.0219 0.7024 0.107 Uiso 1 1 calc R
C4 C 0.2597(4) 0.1337(4) 0.2862(2) 0.0496(16) Uani 1 1 d .
C58 C 1.0852(5) 1.0047(5) 0.4757(3) 0.074(3) Uani 1 1 d .
H58A H 1.1401 0.9998 0.4692 0.110 Uiso 1 1 calc R
H58B H 1.0830 1.0372 0.4992 0.110 Uiso 1 1 calc R
H58C H 1.0538 1.0291 0.4538 0.110 Uiso 1 1 calc R
C9 C 0.2837(6) 0.1687(5) 0.2481(3) 0.083(3) Uani 1 1 d .
H9A H 0.2668 0.2234 0.2463 0.125 Uiso 1 1 calc R
H9B H 0.2588 0.1392 0.2259 0.125 Uiso 1 1 calc R
H9C H 0.3412 0.1660 0.2476 0.125 Uiso 1 1 calc R
C88 C 0.5873(6) 1.0287(6) 0.3546(3) 0.079(3) Uani 1 1 d .
H88A H 0.5700 1.0288 0.3276 0.095 Uiso 1 1 calc R
C34 C 0.5775(5) -0.1293(5) 0.2614(3) 0.070(2) Uani 1 1 d .
H34A H 0.5766 -0.0994 0.2380 0.084 Uiso 1 1 calc R
C21 C 0.3751(8) -0.1315(9) 0.1296(3) 0.114(4) Uani 1 1 d .
H21A H 0.3897 -0.1110 0.1055 0.136 Uiso 1 1 calc R
C87 C 0.6658(5) 1.0489(6) 0.3666(3) 0.081(3) Uani 1 1 d .
H87A H 0.7013 1.0620 0.3476 0.097 Uiso 1 1 calc R
C77 C 0.8741(7) 0.9894(7) 0.6466(3) 0.097(3) Uani 1 1 d .
H77A H 0.9295 0.9959 0.6465 0.116 Uiso 1 1 calc R
C70 C 0.5691(7) 0.6910(6) 0.5867(3) 0.085(3) Uani 1 1 d .
H70A H 0.5454 0.6414 0.5900 0.102 Uiso 1 1 calc R
C27 C 0.0600(5) -0.3587(6) 0.2191(3) 0.087(3) Uani 1 1 d .
H27A H 0.0094 -0.3815 0.2139 0.104 Uiso 1 1 calc R
C40 C 0.4633(6) -0.2225(4) 0.4444(2) 0.071(2) Uani 1 1 d .
H40A H 0.4817 -0.1832 0.4624 0.086 Uiso 1 1 calc R
C22 C 0.3755(7) -0.2101(9) 0.1351(3) 0.105(4) Uani 1 1 d .
H22A H 0.3899 -0.2430 0.1146 0.127 Uiso 1 1 calc R
C82 C 0.7762(6) 1.2679(5) 0.5263(3) 0.074(2) Uani 1 1 d .
H82A H 0.7961 1.3174 0.5348 0.088 Uiso 1 1 calc R
C79 C 0.7188(3) 1.1204(3) 0.50040(19) 0.0352(13) Uani 1 1 d .
F10 F 0.3002(6) 0.0164(10) 1.0468(3) 0.262(8) Uani 1 1 d .

loop_
_atom_site_aniso_label
_atom_site_aniso_U_11
_atom_site_aniso_U_22
_atom_site_aniso_U_33
_atom_site_aniso_U_23
_atom_site_aniso_U_13
_atom_site_aniso_U_12
Ni2 0.0273(3) 0.0243(3) 0.0285(4) 0.0027(3) 0.0003(3) 0.0031(3)
Fe2 0.0267(4) 0.0295(4) 0.0363(5) 0.0002(4) -0.0010(3) 0.0036(3)
S4 0.0368(8) 0.0268(7) 0.0375(8) 0.0066(6) 0.0006(6) 0.0035(6)
S3 0.0306(7) 0.0349(7) 0.0336(8) 0.0054(6) 0.0014(6) 0.0042(6)
Ni1 0.0270(3) 0.0253(3) 0.0307(4) -0.0005(3) 0.0006(3) 0.0035(3)
Fe1 0.0375(5) 0.0251(4) 0.0443(5) 0.0037(4) 0.0056(4) 0.0050(4)
S2 0.0349(8) 0.0346(8) 0.0482(10) 0.0027(7) -0.0042(7) 0.0074(6)
P2 0.0307(7) 0.0234(7) 0.0366(8) -0.0017(6) -0.0035(6) 0.0040(6)
P1 0.0376(8) 0.0364(8) 0.0300(8) -0.0040(6) -0.0006(6) 0.0000(6)
O1 0.051(3) 0.044(2) 0.052(3) -0.004(2) 0.012(2) 0.000(2)
S1 0.0423(8) 0.0259(7) 0.0365(8) -0.0021(6) -0.0018(6) 0.0063(6)
P3 0.0376(8) 0.0336(8) 0.0307(8) 0.0026(6) 0.0032(6) -0.0009(6)
P4 0.0285(7) 0.0277(7) 0.0372(8) 0.0034(6) 0.0023(6) 0.0042(6)
P5 0.0490(10) 0.0461(10) 0.0589(11) 0.0110(9) -0.0067(9) -0.0083(8)
P6 0.0437(10) 0.0377(10) 0.0921(16) 0.0008(9) 0.0025(10) 0.0061(7)
O4 0.053(3) 0.046(3) 0.102(4) -0.022(3) 0.000(3) -0.004(2)
F6 0.090(4) 0.101(4) 0.096(4) 0.041(3) 0.002(3) -0.017(3)
O3 0.043(2) 0.040(2) 0.048(3) -0.009(2) 0.000(2) -0.0035(19)
F2 0.096(4) 0.086(4) 0.101(4) 0.029(3) -0.004(3) 0.025(3)
F9 0.066(4) 0.082(4) 0.263(10) 0.010(5) -0.024(5) -0.010(3)
C64 0.034(3) 0.045(4) 0.050(4) -0.003(3) -0.002(3) -0.004(3)
F5 0.060(3) 0.096(4) 0.139(5) 0.042(4) 0.005(3) 0.012(3)
C13 0.023(3) 0.062(5) 0.096(6) 0.002(4) 0.011(3) 0.007(3)
F7 0.113(6) 0.337(14) 0.121(6) -0.061(8) 0.005(5) 0.081(7)
F4 0.237(8) 0.061(3) 0.085(4) 0.009(3) -0.060(5) -0.043(4)
F8 0.087(4) 0.072(3) 0.194(7) 0.007(4) -0.065(4) 0.019(3)
F3 0.080(4) 0.109(4) 0.113(4) 0.035(4) 0.005(3) -0.033(3)
F1 0.158(6) 0.078(4) 0.096(4) -0.018(3) -0.001(4) -0.016(4)
C17 0.038(3) 0.035(3) 0.057(4) -0.009(3) -0.004(3) 0.006(3)
C11 0.074(5) 0.056(4) 0.042(4) 0.001(3) 0.012(4) 0.013(4)
F12 0.114(6) 0.052(3) 0.430(18) 0.016(6) -0.078(8) -0.017(3)
C16 0.050(4) 0.035(3) 0.055(4) -0.014(3) 0.005(3) 0.014(3)
F11 0.092(4) 0.111(5) 0.144(6) 0.072(4) 0.027(4) 0.046(3)
C12 0.052(4) 0.042(4) 0.060(5) 0.014(3) 0.021(3) 0.001(3)
C30 0.033(3) 0.027(3) 0.054(4) -0.008(3) -0.003(3) 0.003(2)
C36 0.034(3) 0.040(3) 0.033(3) -0.001(3) -0.007(2) 0.011(3)
C63 0.049(4) 0.039(4) 0.059(4) -0.003(3) 0.002(3) -0.009(3)
O2 0.054(3) 0.061(3) 0.109(5) 0.001(3) 0.045(3) -0.013(3)
C92 0.029(3) 0.037(3) 0.062(4) 0.012(3) 0.016(3) 0.005(2)
C85 0.028(3) 0.042(3) 0.048(4) 0.000(3) -0.006(3) 0.012(3)
C18 0.041(4) 0.074(5) 0.029(3) 0.002(3) -0.001(3) -0.015(3)
C31 0.038(3) 0.038(3) 0.071(5) -0.001(3) -0.007(3) 0.005(3)
C54 0.027(3) 0.051(4) 0.062(4) -0.004(3) -0.007(3) 0.010(3)
C62 0.060(4) 0.013(3) 0.071(5) -0.002(3) 0.006(4) 0.007(3)
C50 0.034(3) 0.036(3) 0.056(4) -0.002(3) -0.002(3) 0.009(3)
C24 0.055(4) 0.047(4) 0.024(3) -0.009(3) -0.006(3) -0.011(3)
C14 0.037(4) 0.054(4) 0.066(5) -0.005(4) 0.014(3) -0.010(3)
C41 0.070(5) 0.038(4) 0.051(4) 0.001(3) -0.013(4) -0.004(3)
C80 0.045(4) 0.041(4) 0.068(5) 0.016(3) 0.007(3) 0.001(3)
C91 0.055(4) 0.037(3) 0.060(4) 0.001(3) 0.017(3) 0.004(3)
C90 0.042(4) 0.039(3) 0.049(4) 0.001(3) -0.009(3) 0.004(3)
C38 0.072(5) 0.058(5) 0.059(5) 0.023(4) -0.001(4) 0.007(4)
C73 0.061(4) 0.038(3) 0.031(3) -0.004(3) -0.001(3) -0.006(3)
C29 0.058(5) 0.091(6) 0.063(5) 0.021(5) -0.009(4) -0.024(4)
C1 0.073(5) 0.028(3) 0.069(5) 0.001(3) 0.026(4) 0.016(3)
C61 0.051(4) 0.047(4) 0.047(4) -0.021(3) -0.009(3) 0.000(3)
C83 0.064(5) 0.064(5) 0.075(6) -0.004(4) -0.012(4) -0.021(4)
C53 0.025(3) 0.058(4) 0.058(4) 0.009(3) 0.010(3) 0.000(3)
C35 0.031(3) 0.059(4) 0.051(4) 0.009(3) -0.009(3) -0.001(3)
C89 0.059(5) 0.059(5) 0.058(5) 0.004(4) -0.019(4) -0.008(4)
C23 0.064(5) 0.082(5) 0.044(4) -0.030(4) 0.005(4) -0.015(4)
C2 0.083(5) 0.028(3) 0.059(5) -0.006(3) 0.014(4) 0.020(3)
C8 0.078(6) 0.033(4) 0.139(9) -0.009(5) 0.000(6) -0.012(4)
C69 0.073(6) 0.102(7) 0.068(6) 0.013(5) -0.007(5) -0.049(5)
C15 0.053(4) 0.046(4) 0.068(5) 0.006(4) 0.005(4) 0.007(3)
C67 0.053(4) 0.044(4) 0.028(3) 0.007(3) 0.005(3) -0.011(3)
C68 0.043(4) 0.076(5) 0.057(5) 0.007(4) 0.007(3) -0.018(4)
C60 0.045(4) 0.054(4) 0.037(3) -0.008(3) -0.002(3) 0.011(3)
C51 0.037(3) 0.050(4) 0.049(4) -0.003(3) 0.009(3) 0.018(3)
C32 0.031(4) 0.069(5) 0.098(7) -0.006(5) -0.004(4) 0.015(3)
C81 0.060(5) 0.028(4) 0.099(6) 0.012(4) 0.009(5) 0.002(3)
C7 0.131(8) 0.055(5) 0.075(6) -0.037(4) -0.006(6) 0.021(5)
C84 0.051(4) 0.026(3) 0.071(5) 0.008(3) 0.004(4) -0.010(3)
C52 0.028(3) 0.086(5) 0.046(4) 0.004(4) 0.010(3) 0.009(3)
C10 0.062(5) 0.054(5) 0.099(7) 0.006(4) 0.002(5) 0.021(4)
C37 0.046(4) 0.040(3) 0.051(4) 0.009(3) -0.004(3) 0.002(3)
C55 0.064(5) 0.046(4) 0.077(5) 0.021(4) 0.009(4) 0.023(4)
C25 0.066(5) 0.053(4) 0.040(4) 0.003(3) -0.004(3) -0.008(4)
C86 0.038(4) 0.076(5) 0.055(4) 0.019(4) 0.000(3) 0.005(3)
C6 0.092(6) 0.052(5) 0.098(7) 0.010(4) 0.045(6) 0.029(4)
C57 0.042(4) 0.134(8) 0.064(5) 0.024(5) 0.019(4) 0.028(5)
C74 0.102(7) 0.086(6) 0.024(4) -0.002(4) 0.002(4) -0.021(5)
C5 0.040(4) 0.032(3) 0.075(5) 0.014(3) 0.009(3) 0.014(3)
C59 0.045(4) 0.084(6) 0.075(6) -0.018(4) -0.025(4) 0.007(4)
C33 0.043(4) 0.066(5) 0.092(6) -0.006(5) 0.011(4) -0.012(4)
C72 0.056(4) 0.057(4) 0.052(4) 0.012(3) -0.009(3) -0.018(3)
C56 0.052(4) 0.066(5) 0.105(7) -0.040(5) -0.001(4) 0.012(4)
C75 0.125(9) 0.096(7) 0.052(5) -0.006(5) 0.020(6) -0.022(7)
C3 0.059(4) 0.022(3) 0.076(5) -0.001(3) -0.005(4) 0.010(3)
C71 0.117(8) 0.043(4) 0.060(5) 0.019(4) -0.002(5) -0.021(5)
C19 0.101(7) 0.072(6) 0.058(5) 0.018(4) 0.017(5) -0.015(5)
C78 0.049(4) 0.075(5) 0.044(4) -0.014(4) 0.003(3) -0.012(4)
C26 0.080(6) 0.062(5) 0.067(5) -0.010(4) 0.015(5) -0.037(5)
C28 0.068(6) 0.117(8) 0.126(9) 0.034(7) -0.040(6) -0.036(6)
C39 0.086(6) 0.069(5) 0.056(5) 0.013(4) -0.003(4) 0.008(5)
C20 0.175(13) 0.105(8) 0.064(7) 0.029(6) 0.015(7) -0.027(8)
C76 0.125(9) 0.063(5) 0.073(7) 0.004(5) -0.027(6) -0.023(6)
C4 0.052(4) 0.036(3) 0.061(4) 0.014(3) 0.004(3) 0.014(3)
C58 0.045(4) 0.062(5) 0.115(8) 0.020(5) 0.016(5) -0.007(4)
C9 0.093(7) 0.065(5) 0.096(7) 0.030(5) 0.027(6) 0.001(5)
C88 0.076(6) 0.109(7) 0.049(5) 0.005(5) -0.022(4) -0.002(5)
C34 0.058(5) 0.081(6) 0.071(5) 0.023(5) 0.004(4) -0.015(4)
C21 0.148(11) 0.160(12) 0.034(5) 0.012(7) 0.011(6) -0.061(10)
C87 0.060(5) 0.131(8) 0.052(5) 0.023(5) 0.000(4) 0.009(5)
C77 0.104(8) 0.134(9) 0.050(6) -0.010(6) -0.011(5) -0.028(7)
C70 0.116(8) 0.066(6) 0.073(6) 0.009(5) 0.009(6) -0.053(6)
C27 0.058(5) 0.103(7) 0.096(7) 0.017(6) -0.012(5) -0.032(5)
C40 0.114(7) 0.047(4) 0.048(4) -0.002(4) -0.022(5) 0.009(4)
C22 0.113(8) 0.155(11) 0.051(6) -0.033(6) 0.021(5) -0.066(8)
C82 0.080(6) 0.039(4) 0.103(7) -0.010(4) 0.013(6) -0.004(4)
C79 0.020(3) 0.031(3) 0.054(4) 0.000(3) -0.001(3) 0.004(2)
F10 0.184(9) 0.52(2) 0.094(5) 0.078(9) 0.068(6) 0.197(12)

loop_
_atom_type_symbol
_atom_type_description
_atom_type_scat_dispersion_real
_atom_type_scat_dispersion_imag
_atom_type_scat_source
C C 0.0033 0.0016 'International Tables Vol C Tables 4.2.6.8 and 6.1.1.4'
H H 0.0000 0.0000 'International Tables Vol C Tables 4.2.6.8 and 6.1.1.4'
O O 0.0106 0.0060 'International Tables Vol C Tables 4.2.6.8 and 6.1.1.4'
F F 0.0171 0.0103 'International Tables Vol C Tables 4.2.6.8 and 6.1.1.4'
P P 0.1023 0.0942 'International Tables Vol C Tables 4.2.6.8 and 6.1.1.4'
S S 0.1246 0.1234 'International Tables Vol C Tables 4.2.6.8 and 6.1.1.4'
Fe Fe 0.3463 0.8444 'International Tables Vol C Tables 4.2.6.8 and 6.1.1.4'
Ni Ni 0.3393 1.1124 'International Tables Vol C Tables 4.2.6.8 and 6.1.1.4'

loop_
_geom_angle_atom_site_label_1
_geom_angle_atom_site_label_2
_geom_angle_atom_site_label_3
_geom_angle
P4 Ni2 P3 87.37(6)
P4 Ni2 S4 174.57(7)
P3 Ni2 S4 92.55(6)
P4 Ni2 S3 92.94(6)
P3 Ni2 S3 170.96(7)
S4 Ni2 S3 86.29(6)
P4 Ni2 O3 99.02(12)
P3 Ni2 O3 104.06(12)
S4 Ni2 O3 86.27(11)
S3 Ni2 O3 84.83(12)
C64 Fe2 C53 88.0(3)
C64 Fe2 C54 88.1(3)
C53 Fe2 C54 40.2(3)
C64 Fe2 C50 122.8(3)
C53 Fe2 C50 66.3(3)
C54 Fe2 C50 39.4(3)
C64 Fe2 C52 121.1(3)
C53 Fe2 C52 38.1(3)
C54 Fe2 C52 65.9(3)
C50 Fe2 C52 66.1(3)
C64 Fe2 C51 152.5(3)
C53 Fe2 C51 66.0(3)
C54 Fe2 C51 66.4(3)
C50 Fe2 C51 39.4(2)
C52 Fe2 C51 40.0(3)
C64 Fe2 S3 89.8(2)
C53 Fe2 S3 116.62(19)
C54 Fe2 S3 156.8(2)
C50 Fe2 S3 147.26(18)
C52 Fe2 S3 95.82(19)
C51 Fe2 S3 109.39(18)
C64 Fe2 S4 96.3(2)
C53 Fe2 S4 159.48(19)
C54 Fe2 S4 119.6(2)
C50 Fe2 S4 94.84(19)
C52 Fe2 S4 142.6(2)
C51 Fe2 S4 105.08(19)
S3 Fe2 S4 83.53(6)
C62 S4 Ni2 100.2(2)
C62 S4 Fe2 110.0(2)
Ni2 S4 Fe2 88.24(5)
C60 S3 Ni2 101.9(2)
C60 S3 Fe2 111.8(2)
Ni2 S3 Fe2 88.14(6)
P2 Ni1 P1 87.07(6)
P2 Ni1 S2 174.70(7)
P1 Ni1 S2 92.74(6)
P2 Ni1 S1 92.90(6)
P1 Ni1 S1 171.63(7)
S2 Ni1 S1 86.52(6)
P2 Ni1 O1 99.61(12)
P1 Ni1 O1 103.45(12)
S2 Ni1 O1 85.59(12)
S1 Ni1 O1 84.81(12)
C15 Fe1 C4 88.9(3)
C15 Fe1 C5 122.7(3)
C4 Fe1 C5 38.7(3)
C15 Fe1 C3 88.2(3)
C4 Fe1 C3 40.9(3)
C5 Fe1 C3 66.8(3)
C15 Fe1 C2 122.1(3)
C4 Fe1 C2 66.4(3)
C5 Fe1 C2 66.5(3)
C3 Fe1 C2 38.9(3)
C15 Fe1 C1 152.4(3)
C4 Fe1 C1 65.5(3)
C5 Fe1 C1 39.3(3)
C3 Fe1 C1 66.1(3)
C2 Fe1 C1 39.7(3)
C15 Fe1 S1 90.6(2)
C4 Fe1 S1 157.7(2)
C5 Fe1 S1 146.6(2)
C3 Fe1 S1 116.8(2)
C2 Fe1 S1 95.3(2)
C1 Fe1 S1 109.2(2)
C15 Fe1 S2 95.0(3)
C4 Fe1 S2 118.5(2)
C5 Fe1 S2 94.5(2)
C3 Fe1 S2 159.2(2)
C2 Fe1 S2 143.0(2)
C1 Fe1 S2 105.8(2)
S1 Fe1 S2 83.76(6)
C13 S2 Ni1 100.5(2)
C13 S2 Fe1 109.7(3)
Ni1 S2 Fe1 88.11(6)
C30 P2 C36 106.1(3)
C30 P2 C17 104.5(3)
C36 P2 C17 104.9(3)
C30 P2 Ni1 112.3(2)
C36 P2 Ni1 121.34(19)
C17 P2 Ni1 106.3(2)
C24 P1 C18 103.9(3)
C24 P1 C16 105.8(3)
C18 P1 C16 103.4(3)
C24 P1 Ni1 113.8(2)
C18 P1 Ni1 119.7(2)
C16 P1 Ni1 109.1(2)
C12 O1 C14 117.1(5)
C12 O1 Ni1 107.9(4)
C14 O1 Ni1 108.6(4)
C11 S1 Ni1 102.3(2)
C11 S1 Fe1 112.8(2)
Ni1 S1 Fe1 88.21(6)
C73 P3 C67 104.4(3)
C73 P3 C91 105.0(3)
C67 P3 C91 105.8(3)
C73 P3 Ni2 118.5(2)
C67 P3 Ni2 113.5(2)
C91 P3 Ni2 108.6(2)
C85 P4 C79 106.0(3)
C85 P4 C92 105.7(3)
C79 P4 C92 103.4(3)
C85 P4 Ni2 120.53(19)
C79 P4 Ni2 113.15(19)
C92 P4 Ni2 106.6(2)
F1 P5 F6 89.6(4)
F1 P5 F2 87.7(4)
F6 P5 F2 91.9(3)
F1 P5 F3 92.3(4)
F6 P5 F3 178.0(4)
F2 P5 F3 88.7(3)
F1 P5 F4 178.4(4)
F6 P5 F4 90.5(4)
F2 P5 F4 90.7(4)
F3 P5 F4 87.5(4)
F1 P5 F5 93.3(4)
F6 P5 F5 87.4(3)
F2 P5 F5 178.8(4)
F3 P5 F5 92.0(3)
F4 P5 F5 88.4(4)
F10 P6 F9 98.9(8)
F10 P6 F12 93.7(8)
F9 P6 F12 166.1(7)
F10 P6 F8 89.0(5)
F9 P6 F8 88.8(3)
F12 P6 F8 85.4(4)
F10 P6 F7 177.8(9)
F9 P6 F7 83.2(6)
F12 P6 F7 84.3(7)
F8 P6 F7 91.7(5)
F10 P6 F11 93.1(5)
F9 P6 F11 90.2(4)
F12 P6 F11 95.1(4)
F8 P6 F11 177.8(4)
F7 P6 F11 86.2(4)
C63 O3 C61 116.5(5)
C63 O3 Ni2 107.5(4)
C61 O3 Ni2 107.6(3)
O4 C64 Fe2 171.0(6)
C14 C13 S2 114.9(5)
C16 C17 P2 108.4(4)
C12 C11 S1 112.8(5)
C17 C16 P1 109.8(4)
O1 C12 C11 116.7(5)
C35 C30 C31 117.9(6)
C35 C30 P2 119.6(5)
C31 C30 P2 122.2(5)
C41 C36 C37 119.1(6)
C41 C36 P2 120.2(5)
C37 C36 P2 120.8(5)
O3 C63 C62 114.8(5)
C91 C92 P4 107.8(4)
C86 C85 C90 118.7(6)
C86 C85 P4 120.5(5)
C90 C85 P4 120.7(5)
C19 C18 C23 119.6(7)
C19 C18 P1 121.7(6)
C23 C18 P1 118.6(6)
C32 C31 C30 119.8(7)
C50 C54 C53 106.9(6)
C50 C54 C59 126.2(7)
C53 C54 C59 126.5(7)
C50 C54 Fe2 70.6(3)
C53 C54 Fe2 69.5(3)
C59 C54 Fe2 130.2(5)
C63 C62 S4 114.9(4)
C54 C50 C51 108.9(6)
C54 C50 C55 125.4(6)
C51 C50 C55 125.4(6)
C54 C50 Fe2 70.0(3)
C51 C50 Fe2 71.2(3)
C55 C50 Fe2 129.1(5)
C29 C24 C25 118.0(6)
C29 C24 P1 120.1(5)
C25 C24 P1 121.7(5)
O1 C14 C13 113.6(5)
C40 C41 C36 120.1(7)
C79 C80 C81 119.5(7)
C92 C91 P3 109.5(4)
C85 C90 C89 119.9(7)
C39 C38 C37 120.1(7)
C78 C73 C74 116.9(6)
C78 C73 P3 122.0(5)
C74 C73 P3 121.0(6)
C24 C29 C28 119.6(8)
C5 C1 C2 108.2(6)
C5 C1 C6 126.6(8)
C2 C1 C6 124.2(8)
C5 C1 Fe1 69.9(4)
C2 C1 Fe1 70.0(4)
C6 C1 Fe1 134.6(5)
O3 C61 C60 115.1(5)
C84 C83 C82 118.5(8)
C52 C53 C54 109.0(6)
C52 C53 C58 125.4(7)
C54 C53 C58 125.3(7)
C52 C53 Fe2 71.7(4)
C54 C53 Fe2 70.2(3)
C58 C53 Fe2 128.7(5)
C30 C35 C34 122.8(6)
C88 C89 C90 120.4(7)
C22 C23 C18 118.7(9)
C3 C2 C1 108.3(7)
C3 C2 C7 125.0(8)
C1 C2 C7 126.7(8)
C3 C2 Fe1 70.4(4)
C1 C2 Fe1 70.3(4)
C7 C2 Fe1 127.3(5)
C70 C69 C68 120.9(8)
O2 C15 Fe1 170.1(6)
C68 C67 C72 118.8(6)
C68 C67 P3 123.3(5)
C72 C67 P3 117.8(5)
C69 C68 C67 120.6(8)
C61 C60 S3 113.1(4)
C50 C51 C52 105.9(6)
C50 C51 C56 126.4(7)
C52 C51 C56 126.6(7)
C50 C51 Fe2 69.3(3)
C52 C51 Fe2 69.1(4)
C56 C51 Fe2 135.3(5)
C33 C32 C31 121.3(7)
C82 C81 C80 120.5(7)
C83 C84 C79 121.1(6)
C53 C52 C51 109.3(6)
C53 C52 C57 127.2(7)
C51 C52 C57 123.5(7)
C53 C52 Fe2 70.2(4)
C51 C52 Fe2 70.9(3)
C57 C52 Fe2 127.1(5)
C36 C37 C38 119.6(7)
C26 C25 C24 121.4(7)
C85 C86 C87 120.5(7)
C75 C74 C73 119.2(9)
C4 C5 C1 108.0(7)
C4 C5 C10 126.5(7)
C1 C5 C10 125.2(7)
C4 C5 Fe1 69.6(4)
C1 C5 Fe1 70.9(4)
C10 C5 Fe1 129.5(5)
C32 C33 C34 119.7(7)
C71 C72 C67 119.9(7)
C76 C75 C74 121.7(10)
C2 C3 C4 106.3(7)
C2 C3 C8 127.1(8)
C4 C3 C8 126.4(8)
C2 C3 Fe1 70.7(4)
C4 C3 Fe1 68.3(4)
C8 C3 Fe1 129.0(5)
C72 C71 C70 119.3(8)
C18 C19 C20 121.0(9)
C77 C78 C73 120.7(8)
C27 C26 C25 120.9(8)
C29 C28 C27 122.0(9)
C38 C39 C40 120.2(8)
C21 C20 C19 117.0(10)
C77 C76 C75 118.5(10)
C5 C4 C9 126.5(7)
C5 C4 C3 109.2(7)
C9 C4 C3 123.9(7)
C5 C4 Fe1 71.7(4)
C9 C4 Fe1 129.6(6)
C3 C4 Fe1 70.8(4)
C89 C88 C87 120.4(8)
C35 C34 C33 118.4(7)
C22 C21 C20 121.4(9)
C86 C87 C88 120.1(8)
C76 C77 C78 123.0(11)
C69 C70 C71 120.4(7)
C26 C27 C28 118.1(8)
C41 C40 C39 120.8(7)
C21 C22 C23 122.3(10)
C81 C82 C83 120.8(7)
C80 C79 C84 119.6(6)
C80 C79 P4 122.3(5)
C84 C79 P4 117.8(4)

loop_
_geom_bond_atom_site_label_1
_geom_bond_atom_site_label_2
_geom_bond_distance
Ni2 P4 2.1786(15)
Ni2 P3 2.1847(16)
Ni2 S4 2.2371(15)
Ni2 S3 2.2508(16)
Ni2 O3 2.345(4)
Fe2 C64 1.737(7)
Fe2 C53 2.096(6)
Fe2 C54 2.106(6)
Fe2 C50 2.115(6)
Fe2 C52 2.116(6)
Fe2 C51 2.140(6)
Fe2 S3 2.2994(16)
Fe2 S4 2.3085(17)
S4 C62 1.848(6)
S3 C60 1.833(6)
Ni1 P2 2.1795(15)
Ni1 P1 2.1805(16)
Ni1 S2 2.2384(16)
Ni1 S1 2.2465(16)
Ni1 O1 2.345(4)
Fe1 C15 1.761(8)
Fe1 C4 2.093(6)
Fe1 C5 2.120(6)
Fe1 C3 2.127(7)
Fe1 C2 2.130(7)
Fe1 C1 2.134(7)
Fe1 S1 2.2960(16)
Fe1 S2 2.3080(18)
S2 C13 1.858(7)
P2 C30 1.810(6)
P2 C36 1.824(6)
P2 C17 1.824(6)
P1 C24 1.812(6)
P1 C18 1.822(6)
P1 C16 1.855(6)
O1 C12 1.407(9)
O1 C14 1.433(8)
S1 C11 1.841(7)
P3 C73 1.821(6)
P3 C67 1.834(6)
P3 C91 1.862(7)
P4 C85 1.817(6)
P4 C79 1.822(6)
P4 C92 1.836(6)
P5 F1 1.560(6)
P5 F6 1.560(5)
P5 F2 1.563(5)
P5 F3 1.567(5)
P5 F4 1.577(6)
P5 F5 1.591(5)
P6 F10 1.466(8)
P6 F9 1.526(6)
P6 F12 1.536(7)
P6 F8 1.554(5)
P6 F7 1.559(8)
P6 F11 1.566(5)
O4 C64 1.147(8)
O3 C63 1.428(8)
O3 C61 1.435(8)
C13 C14 1.498(10)
C17 C16 1.515(9)
C11 C12 1.513(10)
C30 C35 1.371(9)
C30 C31 1.398(9)
C36 C41 1.384(9)
C36 C37 1.388(9)
C63 C62 1.504(9)
O2 C15 1.133(8)
C92 C91 1.511(10)
C85 C86 1.376(9)
C85 C90 1.395(8)
C18 C19 1.360(11)
C18 C23 1.394(10)
C31 C32 1.377(10)
C54 C50 1.421(9)
C54 C53 1.446(10)
C54 C59 1.484(10)
C50 C51 1.436(9)
C50 C55 1.488(9)
C24 C29 1.380(10)
C24 C25 1.380(9)
C41 C40 1.363(10)
C80 C79 1.373(9)
C80 C81 1.409(10)
C90 C89 1.392(10)
C38 C39 1.358(11)
C38 C37 1.390(10)
C73 C78 1.385(10)
C73 C74 1.384(10)
C29 C28 1.369(11)
C1 C5 1.430(10)
C1 C2 1.448(11)
C1 C6 1.517(11)
C61 C60 1.502(9)
C83 C84 1.368(10)
C83 C82 1.417(12)
C53 C52 1.375(10)
C53 C58 1.513(10)
C35 C34 1.382(10)
C89 C88 1.342(12)
C23 C22 1.360(13)
C2 C3 1.418(11)
C2 C7 1.499(12)
C8 C3 1.500(11)
C69 C70 1.334(14)
C69 C68 1.367(11)
C67 C68 1.365(9)
C67 C72 1.408(10)
C51 C52 1.454(10)
C51 C56 1.493(10)
C32 C33 1.373(12)
C81 C82 1.341(12)
C84 C79 1.394(9)
C52 C57 1.504(10)
C10 C5 1.494(11)
C25 C26 1.379(10)
C86 C87 1.376(11)
C74 C75 1.396(13)
C5 C4 1.395(10)
C33 C34 1.386(11)
C72 C71 1.362(10)
C75 C76 1.341(15)
C3 C4 1.474(10)
C71 C70 1.400(13)
C19 C20 1.414(12)
C78 C77 1.353(11)
C26 C27 1.342(12)
C28 C27 1.388(13)
C39 C40 1.366(11)
C20 C21 1.383(17)
C76 C77 1.313(14)
C4 C9 1.488(11)
C88 C87 1.380(12)
C21 C22 1.329(17)

loop_
_platon_squeeze_void_nr
_platon_squeeze_void_average_x
_platon_squeeze_void_average_y
_platon_squeeze_void_average_z
_platon_squeeze_void_volume
_platon_squeeze_void_count_electrons
_platon_squeeze_void_content
1 -0.056 0.526 0.156 675 63 ' '
2 -0.073 0.448 0.656 675 63 ' '
